data_4306890
loop_
_publ_author_name
'Amitava Choudhury'
'Sabine Strobel'
'Benjamin R. Martin'
'Angela L. Karst'
'Peter K. Dorhout'

_publ_section_title
;
Synthesis of a Family of Solids through the Building-Block Approach: A
Case Study with Ag+ Substitution in the Ternary Na-Ge-Se System
;
_journal_name_full 'Inorganic Chemistry'
_journal_page_first 2017
_journal_page_last 2027
_journal_paper_doi 10.1021/ic061064z
_journal_volume 46
_journal_year 2007
_chemical_formula_moiety 'Ag0.87 Ge4 Na7.13 Se10'
_chemical_formula_sum 'Ag0.87 Ge4 Na7.13 Se10'
_chemical_formula_weight 1337.73
_chemical_name_systematic
; 
 ? 
;
_space_group_IT_number 15
_symmetry_cell_setting monoclinic
_symmetry_space_group_name_Hall '-C 2yc'
_symmetry_space_group_name_H-M 'C 1 2/c 1'
_atom_sites_solution_hydrogens geom
_atom_sites_solution_primary direct
_atom_sites_solution_secondary difmap
_audit_creation_method SHELXL-97
_cell_angle_alpha 90.00
_cell_angle_beta 105.699(2)
_cell_angle_gamma 90.00
_cell_formula_units_Z 4
_cell_length_a 8.1030(11)
_cell_length_b 20.155(3)
_cell_length_c 13.9665(19)
_cell_measurement_reflns_used 1352
_cell_measurement_temperature 298(2)
_cell_measurement_theta_max 28.19
_cell_measurement_theta_min 3.50
_cell_volume 2195.9(5)
_computing_cell_refinement 'Bruker SMART'
_computing_data_collection 'Bruker SMART'
_computing_data_reduction 'Bruker SAINT'
_computing_molecular_graphics 'Bruker SHELXTL'
_computing_publication_material 'Bruker SHELXTL'
_computing_structure_refinement 'SHELXL-97 (Sheldrick, 1997)'
_computing_structure_solution 'SHELXS-97 (Sheldrick, 1990)'
_diffrn_ambient_temperature 298(2)
_diffrn_measured_fraction_theta_full 0.997
_diffrn_measured_fraction_theta_max 0.997
_diffrn_measurement_device_type 'CCD area detector'
_diffrn_measurement_method 'phi and omega scans'
_diffrn_radiation_monochromator graphite
_diffrn_radiation_source 'fine-focus sealed tube'
_diffrn_radiation_type MoK\a
_diffrn_radiation_wavelength 0.71073
_diffrn_reflns_av_R_equivalents 0.0555
_diffrn_reflns_av_sigmaI/netI 0.0484
_diffrn_reflns_limit_h_max 10
_diffrn_reflns_limit_h_min -10
_diffrn_reflns_limit_k_max 26
_diffrn_reflns_limit_k_min -26
_diffrn_reflns_limit_l_max 18
_diffrn_reflns_limit_l_min -18
_diffrn_reflns_number 10372
_diffrn_reflns_theta_full 28.29
_diffrn_reflns_theta_max 28.29
_diffrn_reflns_theta_min 3.50
_diffrn_standards_decay_% 0
_diffrn_standards_number 0
_exptl_absorpt_coefficient_mu 22.877
_exptl_absorpt_correction_T_max 0.2619
_exptl_absorpt_correction_T_min 0.2081
_exptl_absorpt_correction_type multi-scan
_exptl_absorpt_process_details 'SADABS; Sheldrick, 1997.'
_exptl_crystal_colour orange
_exptl_crystal_density_diffrn 4.046
_exptl_crystal_density_method 'not measured'
_exptl_crystal_description irregular
_exptl_crystal_F_000 2349
_exptl_crystal_size_max 0.10
_exptl_crystal_size_mid 0.10
_exptl_crystal_size_min 0.08
_refine_diff_density_max 1.023
_refine_diff_density_min -1.070
_refine_diff_density_rms 0.218
_refine_ls_extinction_coef 0.00074(4)
_refine_ls_extinction_expression Fc^*^=kFc[1+0.001xFc^2^\l^3^/sin(2\q)]^-1/4^
_refine_ls_extinction_method SHELXL
_refine_ls_goodness_of_fit_ref 1.049
_refine_ls_hydrogen_treatment none
_refine_ls_matrix_type full
_refine_ls_number_parameters 106
_refine_ls_number_reflns 2728
_refine_ls_number_restraints 0
_refine_ls_restrained_S_all 1.049
_refine_ls_R_factor_all 0.0714
_refine_ls_R_factor_gt 0.0455
_refine_ls_shift/su_max 0.001
_refine_ls_shift/su_mean 0.000
_refine_ls_structure_factor_coef Fsqd
_refine_ls_weighting_details 'calc w=1/[\s^2^(Fo^2^)+(0.0314P)^2^+10.4027P] where P=(Fo^2^+2Fc^2^)/3'
_refine_ls_weighting_scheme calc
_refine_ls_wR_factor_gt 0.0842
_refine_ls_wR_factor_ref 0.0917
_reflns_number_gt 2023
_reflns_number_total 2728
_reflns_threshold_expression >2sigma(I)
_cod_data_source_file ic061064zsi20060613_104620_4.cif
_cod_data_source_block sad
_cod_depositor_comments
;
The following automatic conversions were performed:
'_symmetry_cell_setting' value 'Monoclinic' changed to 'monoclinic'
according to '/home/saulius/struct/CIF-dictionaries/cif_core.dic'
dictionary named 'cif_core.dic' version 2.4.1 from
2010-06-29.

'_exptl_absorpt_correction_type' value 'Multi-Scan' changed
to 'multi-scan' according to
'/home/saulius/struct/CIF-dictionaries/cif_core.dic' dictionary named
'cif_core.dic' version 2.4.1 from 2010-06-29.

Automatic conversion script
Id: cif_fix_enum 1527 2010-12-29 10:47:43Z saulius 
;
_cod_database_code 4306890

loop_
_symmetry_equiv_pos_as_xyz
'x, y, z'
'-x, y, -z+1/2'
'x+1/2, y+1/2, z'
'-x+1/2, y+1/2, -z+1/2'
'-x, -y, -z'
'x, -y, z-1/2'
'-x+1/2, -y+1/2, -z'
'x+1/2, -y+1/2, z-1/2'

loop_
_atom_site_label
_atom_site_type_symbol
_atom_site_fract_x
_atom_site_fract_y
_atom_site_fract_z
_atom_site_U_iso_or_equiv
_atom_site_adp_type
_atom_site_occupancy
_atom_site_symmetry_multiplicity
_atom_site_calc_flag
_atom_site_refinement_flags
_atom_site_disorder_assembly
_atom_site_disorder_group
Ge1 Ge 0.13837(8) 0.54777(3) 0.73242(5) 0.01451(17) Uani 1 1 d . . .
Ge2 Ge 0.13600(8) 0.34840(3) 0.72911(5) 0.01365(17) Uani 1 1 d . . .
Se1 Se 0.13904(9) 0.63521(3) 0.62515(5) 0.02519(19) Uani 1 1 d . . .
Se2 Se 0.36657(9) 0.54952(3) 0.87483(5) 0.02599(18) Uani 1 1 d . . .
Se3 Se 0.13330(8) 0.44909(3) 0.63081(4) 0.01595(16) Uani 1 1 d . . .
Se4 Se 0.37036(8) 0.34467(3) 0.86799(5) 0.01882(17) Uani 1 1 d . . .
Se5 Se 0.12623(9) 0.26207(3) 0.61722(5) 0.02387(18) Uani 1 1 d . . .
Na1 Na 0.2406(2) 0.44174(8) 0.97257(13) 0.0426(7) Uani 0.754(3) 1 d P . .
Ag1 Ag 0.2406(2) 0.44174(8) 0.97257(13) 0.0426(7) Uani 0.246(3) 1 d P . .
Na2 Na 0.2130(3) 0.64860(8) 0.97171(15) 0.0465(8) Uani 0.811(3) 1 d P . .
Ag2 Ag 0.2130(3) 0.64860(8) 0.97171(15) 0.0465(8) Uani 0.189(3) 1 d P . .
Na3 Na 0.2500 0.7500 0.5000 0.0346(10) Uani 1 2 d S . .
Na4 Na 0.5000 0.44808(18) 0.7500 0.0299(9) Uani 1 2 d S . .
Na5 Na 0.5000 0.65983(19) 0.7500 0.0310(10) Uani 1 2 d S . .
Na6 Na 0.5000 0.23957(18) 0.7500 0.0295(9) Uani 1 2 d S . .

loop_
_atom_site_aniso_label
_atom_site_aniso_U_11
_atom_site_aniso_U_22
_atom_site_aniso_U_33
_atom_site_aniso_U_23
_atom_site_aniso_U_13
_atom_site_aniso_U_12
Ge1 0.0133(3) 0.0152(3) 0.0144(3) 0.0008(3) 0.0026(3) -0.0008(3)
Ge2 0.0127(4) 0.0140(3) 0.0140(4) -0.0006(3) 0.0031(3) 0.0008(2)
Se1 0.0261(4) 0.0205(3) 0.0280(4) 0.0095(3) 0.0057(3) -0.0028(3)
Se2 0.0190(4) 0.0309(4) 0.0226(4) -0.0019(3) -0.0037(3) -0.0005(3)
Se3 0.0204(3) 0.0141(3) 0.0137(3) 0.0006(3) 0.0052(3) 0.0001(3)
Se4 0.0171(4) 0.0217(3) 0.0163(3) 0.0011(3) 0.0022(3) 0.0003(3)
Se5 0.0239(4) 0.0215(4) 0.0241(4) -0.0090(3) 0.0028(3) 0.0032(3)
Na1 0.0498(12) 0.0386(10) 0.0491(12) 0.0123(8) 0.0297(9) 0.0069(8)
Ag1 0.0498(12) 0.0386(10) 0.0491(12) 0.0123(8) 0.0297(9) 0.0069(8)
Na2 0.0656(16) 0.0354(11) 0.0507(14) -0.0044(9) 0.0370(11) 0.0025(9)
Ag2 0.0656(16) 0.0354(11) 0.0507(14) -0.0044(9) 0.0370(11) 0.0025(9)
Na3 0.037(3) 0.034(2) 0.030(2) -0.0093(18) 0.006(2) -0.0003(19)
Na4 0.020(2) 0.028(2) 0.041(3) 0.000 0.0055(18) 0.000
Na5 0.022(2) 0.030(2) 0.040(3) 0.000 0.0070(19) 0.000
Na6 0.031(2) 0.026(2) 0.032(2) 0.000 0.0103(19) 0.000

loop_
_atom_type_symbol
_atom_type_description
_atom_type_scat_dispersion_real
_atom_type_scat_dispersion_imag
_atom_type_scat_source
Na Na 0.0362 0.0249 'International Tables Vol C Tables 4.2.6.8 and 6.1.1.4'
Ge Ge 0.1547 1.8001 'International Tables Vol C Tables 4.2.6.8 and 6.1.1.4'
Se Se -0.0929 2.2259 'International Tables Vol C Tables 4.2.6.8 and 6.1.1.4'
Ag Ag -0.8971 1.1015 'International Tables Vol C Tables 4.2.6.8 and 6.1.1.4'

loop_
_geom_angle_atom_site_label_1
_geom_angle_atom_site_label_2
_geom_angle_atom_site_label_3
_geom_angle
_geom_angle_site_symmetry_1
_geom_angle_site_symmetry_3
_geom_angle_publ_flag
Se1 Ge1 Se2 113.72(4) . . ?
Se1 Ge1 Ge1 107.21(3) . 2_556 ?
Se2 Ge1 Ge1 113.14(4) . 2_556 ?
Se1 Ge1 Se3 104.31(4) . . ?
Se2 Ge1 Se3 113.29(3) . . ?
Ge1 Ge1 Se3 104.33(3) 2_556 . ?
Se1 Ge1 Na4 109.48(5) . . ?
Se2 Ge1 Na4 59.45(3) . . ?
Ge1 Ge1 Na4 141.99(5) 2_556 . ?
Se3 Ge1 Na4 56.99(4) . . ?
Se4 Ge2 Se5 114.14(4) . . ?
Se4 Ge2 Ge2 112.96(4) . 2_556 ?
Se5 Ge2 Ge2 107.06(3) . 2_556 ?
Se4 Ge2 Se3 112.15(3) . . ?
Se5 Ge2 Se3 104.48(4) . . ?
Ge2 Ge2 Se3 105.31(3) 2_556 . ?
Se4 Ge2 Na4 58.02(3) . . ?
Se5 Ge2 Na4 111.01(4) . . ?
Ge2 Ge2 Na4 140.90(5) 2_556 . ?
Se3 Ge2 Na4 56.80(4) . . ?
Ge1 Se1 Ag2 101.78(5) . 2_556 ?
Ge1 Se1 Na2 101.78(5) . 2_556 ?
Ag2 Se1 Na2 0.00(4) 2_556 2_556 ?
Ge1 Se1 Ag1 96.79(4) . 6_565 ?
Ag2 Se1 Ag1 98.55(6) 2_556 6_565 ?
Na2 Se1 Ag1 98.55(6) 2_556 6_565 ?
Ge1 Se1 Na1 96.79(4) . 6_565 ?
Ag2 Se1 Na1 98.55(6) 2_556 6_565 ?
Na2 Se1 Na1 98.55(6) 2_556 6_565 ?
Ag1 Se1 Na1 0.00(6) 6_565 6_565 ?
Ge1 Se1 Na5 85.57(6) . . ?
Ag2 Se1 Na5 163.59(8) 2_556 . ?
Na2 Se1 Na5 163.59(8) 2_556 . ?
Ag1 Se1 Na5 95.07(6) 6_565 . ?
Na1 Se1 Na5 95.07(6) 6_565 . ?
Ge1 Se1 Na6 94.98(6) . 3_455 ?
Ag2 Se1 Na6 74.52(4) 2_556 3_455 ?
Na2 Se1 Na6 74.52(4) 2_556 3_455 ?
Ag1 Se1 Na6 167.38(6) 6_565 3_455 ?
Na1 Se1 Na6 167.38(6) 6_565 3_455 ?
Na5 Se1 Na6 90.36(5) . 3_455 ?
Ge1 Se1 Na3 164.30(3) . . ?
Ag2 Se1 Na3 93.82(4) 2_556 . ?
Na2 Se1 Na3 93.82(4) 2_556 . ?
Ag1 Se1 Na3 78.93(4) 6_565 . ?
Na1 Se1 Na3 78.93(4) 6_565 . ?
Na5 Se1 Na3 79.83(5) . . ?
Na6 Se1 Na3 90.87(5) 3_455 . ?
Ge1 Se2 Na2 93.90(5) . . ?
Ge1 Se2 Na1 95.27(5) . . ?
Na2 Se2 Na1 92.67(5) . . ?
Ge1 Se2 Na4 79.89(3) . . ?
Na2 Se2 Na4 173.58(6) . . ?
Na1 Se2 Na4 89.50(6) . . ?
Ge1 Se2 Na5 81.46(3) . . ?
Na2 Se2 Na5 91.55(6) . . ?
Na1 Se2 Na5 174.84(6) . . ?
Na4 Se2 Na5 86.00(7) . . ?
Ge1 Se2 Na1 162.49(4) . 5_667 ?
Na2 Se2 Na1 97.05(6) . 5_667 ?
Na1 Se2 Na1 97.83(5) . 5_667 ?
Na4 Se2 Na1 88.63(3) . 5_667 ?
Na5 Se2 Na1 84.61(3) . 5_667 ?
Ge1 Se3 Ge2 110.73(3) . . ?
Ge1 Se3 Ag1 100.20(4) . 2_556 ?
Ge2 Se3 Ag1 94.82(4) . 2_556 ?
Ge1 Se3 Na1 100.20(4) . 2_556 ?
Ge2 Se3 Na1 94.82(4) . 2_556 ?
Ag1 Se3 Na1 0.00(6) 2_556 2_556 ?
Ge1 Se3 Na4 79.84(6) . . ?
Ge2 Se3 Na4 79.93(6) . . ?
Ag1 Se3 Na4 174.32(6) 2_556 . ?
Na1 Se3 Na4 174.32(6) 2_556 . ?
Ge1 Se3 Na2 160.46(4) . 6_565 ?
Ge2 Se3 Na2 84.57(4) . 6_565 ?
Ag1 Se3 Na2 90.16(5) 2_556 6_565 ?
Na1 Se3 Na2 90.16(5) 2_556 6_565 ?
Na4 Se3 Na2 91.48(6) . 6_565 ?
Ge1 Se3 Na1 83.29(3) . 6_565 ?
Ge2 Se3 Na1 159.71(4) . 6_565 ?
Ag1 Se3 Na1 97.03(4) 2_556 6_565 ?
Na1 Se3 Na1 97.03(4) 2_556 6_565 ?
Na4 Se3 Na1 88.62(6) . 6_565 ?
Na2 Se3 Na1 79.00(4) 6_565 6_565 ?
Ge2 Se4 Na1 94.31(5) . . ?
Ge2 Se4 Na3 101.90(3) . 4_546 ?
Na1 Se4 Na3 83.89(4) . 4_546 ?
Ge2 Se4 Na4 81.27(3) . . ?
Na1 Se4 Na4 92.15(6) . . ?
Na3 Se4 Na4 175.08(5) 4_546 . ?
Ge2 Se4 Na6 83.92(3) . . ?
Na1 Se4 Na6 178.21(5) . . ?
Na3 Se4 Na6 96.18(5) 4_546 . ?
Na4 Se4 Na6 87.87(7) . . ?
Ge2 Se4 Na2 163.73(4) . 5_667 ?
Na1 Se4 Na2 94.13(5) . 5_667 ?
Na3 Se4 Na2 92.82(3) 4_546 5_667 ?
Na4 Se4 Na2 84.54(3) . 5_667 ?
Na6 Se4 Na2 87.65(3) . 5_667 ?
Ge2 Se5 Ag2 92.02(5) . 6_565 ?
Ge2 Se5 Na2 92.02(5) . 6_565 ?
Ag2 Se5 Na2 0.00(7) 6_565 6_565 ?
Ge2 Se5 Na3 105.50(3) . 3_445 ?
Ag2 Se5 Na3 93.96(5) 6_565 3_445 ?
Na2 Se5 Na3 93.96(5) 6_565 3_445 ?
Ge2 Se5 Na2 153.11(5) . 4_546 ?
Ag2 Se5 Na2 88.25(5) 6_565 4_546 ?
Na2 Se5 Na2 88.25(5) 6_565 4_546 ?
Na3 Se5 Na2 101.29(5) 3_445 4_546 ?
Ge2 Se5 Ag2 153.11(5) . 4_546 ?
Ag2 Se5 Ag2 88.25(5) 6_565 4_546 ?
Na2 Se5 Ag2 88.25(5) 6_565 4_546 ?
Na3 Se5 Ag2 101.29(5) 3_445 4_546 ?
Na2 Se5 Ag2 0.00(4) 4_546 4_546 ?
Ge2 Se5 Na5 92.96(6) . 3_445 ?
Ag2 Se5 Na5 173.00(5) 6_565 3_445 ?
Na2 Se5 Na5 173.00(5) 6_565 3_445 ?
Na3 Se5 Na5 79.982(18) 3_445 3_445 ?
Na2 Se5 Na5 89.52(6) 4_546 3_445 ?
Ag2 Se5 Na5 89.52(6) 4_546 3_445 ?
Ge2 Se5 Na6 81.87(6) . . ?
Ag2 Se5 Na6 97.14(6) 6_565 . ?
Na2 Se5 Na6 97.14(6) 6_565 . ?
Na3 Se5 Na6 166.47(7) 3_445 . ?
Na2 Se5 Na6 71.43(7) 4_546 . ?
Ag2 Se5 Na6 71.43(7) 4_546 . ?
Na5 Se5 Na6 88.42(5) 3_445 . ?
Se4 Na1 Se2 92.76(5) . . ?
Se4 Na1 Se1 103.17(5) . 6_566 ?
Se2 Na1 Se1 160.94(7) . 6_566 ?
Se4 Na1 Se3 104.87(6) . 2_556 ?
Se2 Na1 Se3 100.13(5) . 2_556 ?
Se1 Na1 Se3 85.99(5) 6_566 2_556 ?
Se4 Na1 Se2 86.68(5) . 5_667 ?
Se2 Na1 Se2 82.17(5) . 5_667 ?
Se1 Na1 Se2 88.30(5) 6_566 5_667 ?
Se3 Na1 Se2 168.03(6) 2_556 5_667 ?
Se4 Na1 Se3 170.91(7) . 6_566 ?
Se2 Na1 Se3 90.33(5) . 6_566 ?
Se1 Na1 Se3 72.39(4) 6_566 6_566 ?
Se3 Na1 Se3 82.97(4) 2_556 6_566 ?
Se2 Na1 Se3 85.28(5) 5_667 6_566 ?
Se4 Na1 Na3 50.07(3) . 4_546 ?
Se2 Na1 Na3 142.52(5) . 4_546 ?
Se1 Na1 Na3 53.33(3) 6_566 4_546 ?
Se3 Na1 Na3 95.01(4) 2_556 4_546 ?
Se2 Na1 Na3 89.98(4) 5_667 4_546 ?
Se3 Na1 Na3 125.64(4) 6_566 4_546 ?
Se4 Na1 Na2 136.14(5) . . ?
Se2 Na1 Na2 43.50(4) . . ?
Se1 Na1 Na2 120.38(5) 6_566 . ?
Se3 Na1 Na2 84.41(5) 2_556 . ?
Se2 Na1 Na2 89.44(5) 5_667 . ?
Se3 Na1 Na2 48.06(3) 6_566 . ?
Na3 Na1 Na2 173.69(5) 4_546 . ?
Se4 Na1 Na4 45.88(6) . . ?
Se2 Na1 Na4 46.92(6) . . ?
Se1 Na1 Na4 148.26(7) 6_566 . ?
Se3 Na1 Na4 106.63(5) 2_556 . ?
Se2 Na1 Na4 83.61(4) 5_667 . ?
Se3 Na1 Na4 136.88(7) 6_566 . ?
Na3 Na1 Na4 95.91(6) 4_546 . ?
Na2 Na1 Na4 90.26(6) . . ?
Se1 Na2 Se2 102.60(7) 2_556 . ?
Se1 Na2 Se5 89.43(6) 2_556 6_566 ?
Se2 Na2 Se5 164.82(9) . 6_566 ?
Se1 Na2 Se5 111.33(7) 2_556 4_556 ?
Se2 Na2 Se5 92.41(5) . 4_556 ?
Se5 Na2 Se5 91.75(5) 6_566 4_556 ?
Se1 Na2 Se3 84.55(5) 2_556 6_566 ?
Se2 Na2 Se3 95.44(5) . 6_566 ?
Se5 Na2 Se3 76.29(5) 6_566 6_566 ?
Se5 Na2 Se3 160.29(8) 4_556 6_566 ?
Se1 Na2 Se4 169.27(7) 2_556 5_667 ?
Se2 Na2 Se4 82.14(5) . 5_667 ?
Se5 Na2 Se4 84.50(6) 6_566 5_667 ?
Se5 Na2 Se4 77.78(5) 4_556 5_667 ?
Se3 Na2 Se4 85.41(5) 6_566 5_667 ?
Se1 Na2 Na6 56.66(5) 2_556 3_455 ?
Se2 Na2 Na6 96.68(7) . 3_455 ?
Se5 Na2 Na6 97.68(7) 6_566 3_455 ?
Se5 Na2 Na6 55.18(5) 4_556 3_455 ?
Se3 Na2 Na6 141.02(7) 6_566 3_455 ?
Se4 Na2 Na6 132.92(6) 5_667 3_455 ?
Se1 Na2 Na1 87.26(5) 2_556 . ?
Se2 Na2 Na1 43.83(4) . . ?
Se5 Na2 Na1 129.22(6) 6_566 . ?
Se5 Na2 Na1 136.04(6) 4_556 . ?
Se3 Na2 Na1 52.95(3) 6_566 . ?
Se4 Na2 Na1 89.73(5) 5_667 . ?
Na6 Na2 Na1 121.49(7) 3_455 . ?
Se1 Na2 Na2 105.03(8) 2_556 7_567 ?
Se2 Na2 Na2 135.25(8) . 7_567 ?
Se5 Na2 Na2 47.04(4) 6_566 7_567 ?
Se5 Na2 Na2 44.72(4) 4_556 7_567 ?
Se3 Na2 Na2 121.50(8) 6_566 7_567 ?
Se4 Na2 Na2 77.15(7) 5_667 7_567 ?
Na6 Na2 Na2 71.10(7) 3_455 7_567 ?
Na1 Na2 Na2 166.45(9) . 7_567 ?
Se4 Na3 Se4 180.000(18) 6_565 4_556 ?
Se4 Na3 Se5 93.631(19) 6_565 5_566 ?
Se4 Na3 Se5 86.369(19) 4_556 5_566 ?
Se4 Na3 Se5 86.369(19) 6_565 3 ?
Se4 Na3 Se5 93.631(19) 4_556 3 ?
Se5 Na3 Se5 180.0 5_566 3 ?
Se4 Na3 Se1 93.59(2) 6_565 . ?
Se4 Na3 Se1 86.41(2) 4_556 . ?
Se5 Na3 Se1 81.18(2) 5_566 . ?
Se5 Na3 Se1 98.82(2) 3 . ?
Se4 Na3 Se1 86.41(2) 6_565 7_566 ?
Se4 Na3 Se1 93.59(2) 4_556 7_566 ?
Se5 Na3 Se1 98.82(2) 5_566 7_566 ?
Se5 Na3 Se1 81.18(2) 3 7_566 ?
Se1 Na3 Se1 180.000(17) . 7_566 ?
Se4 Na3 Na1 46.04(3) 6_565 6_565 ?
Se4 Na3 Na1 133.96(3) 4_556 6_565 ?
Se5 Na3 Na1 82.98(3) 5_566 6_565 ?
Se5 Na3 Na1 97.02(3) 3 6_565 ?
Se1 Na3 Na1 47.74(3) . 6_565 ?
Se1 Na3 Na1 132.26(3) 7_566 6_565 ?
Se4 Na3 Na1 133.96(3) 6_565 4_556 ?
Se4 Na3 Na1 46.04(3) 4_556 4_556 ?
Se5 Na3 Na1 97.02(3) 5_566 4_556 ?
Se5 Na3 Na1 82.98(3) 3 4_556 ?
Se1 Na3 Na1 132.26(3) . 4_556 ?
Se1 Na3 Na1 47.74(3) 7_566 4_556 ?
Na1 Na3 Na1 180.000(4) 6_565 4_556 ?
Se4 Na3 Na5 94.36(4) 6_565 . ?
Se4 Na3 Na5 85.64(4) 4_556 . ?
Se5 Na3 Na5 129.23(3) 5_566 . ?
Se5 Na3 Na5 50.77(3) 3 . ?
Se1 Na3 Na5 48.32(3) . . ?
Se1 Na3 Na5 131.68(3) 7_566 . ?
Na1 Na3 Na5 67.85(6) 6_565 . ?
Na1 Na3 Na5 112.15(6) 4_556 . ?
Se4 Na3 Na5 85.64(4) 6_565 7_566 ?
Se4 Na3 Na5 94.36(4) 4_556 7_566 ?
Se5 Na3 Na5 50.77(3) 5_566 7_566 ?
Se5 Na3 Na5 129.23(3) 3 7_566 ?
Se1 Na3 Na5 131.68(3) . 7_566 ?
Se1 Na3 Na5 48.32(3) 7_566 7_566 ?
Na1 Na3 Na5 112.15(6) 6_565 7_566 ?
Na1 Na3 Na5 67.85(6) 4_556 7_566 ?
Na5 Na3 Na5 180.0 . 7_566 ?
Se3 Na4 Se3 179.22(14) 2_656 . ?
Se3 Na4 Se4 82.43(5) 2_656 2_656 ?
Se3 Na4 Se4 98.12(6) . 2_656 ?
Se3 Na4 Se4 98.12(6) 2_656 . ?
Se3 Na4 Se4 82.43(5) . . ?
Se4 Na4 Se4 92.59(10) 2_656 . ?
Se3 Na4 Se2 97.42(6) 2_656 . ?
Se3 Na4 Se2 82.05(4) . . ?
Se4 Na4 Se2 178.06(10) 2_656 . ?
Se4 Na4 Se2 85.51(2) . . ?
Se3 Na4 Se2 82.05(4) 2_656 2_656 ?
Se3 Na4 Se2 97.42(6) . 2_656 ?
Se4 Na4 Se2 85.51(2) 2_656 2_656 ?
Se4 Na4 Se2 178.06(10) . 2_656 ?
Se2 Na4 Se2 96.40(10) . 2_656 ?
Se3 Na4 Ge1 43.17(3) 2_656 2_656 ?
Se3 Na4 Ge1 136.18(9) . 2_656 ?
Se4 Na4 Ge1 91.502(18) 2_656 2_656 ?
Se4 Na4 Ge1 139.96(2) . 2_656 ?
Se2 Na4 Ge1 89.69(8) . 2_656 ?
Se2 Na4 Ge1 40.66(3) 2_656 2_656 ?
Se3 Na4 Ge1 136.18(9) 2_656 . ?
Se3 Na4 Ge1 43.17(3) . . ?
Se4 Na4 Ge1 139.96(2) 2_656 . ?
Se4 Na4 Ge1 91.502(18) . . ?
Se2 Na4 Ge1 40.66(3) . . ?
Se2 Na4 Ge1 89.69(8) 2_656 . ?
Ge1 Na4 Ge1 110.08(10) 2_656 . ?
Se3 Na4 Ge2 137.39(9) 2_656 . ?
Se3 Na4 Ge2 43.27(3) . . ?
Se4 Na4 Ge2 88.18(8) 2_656 . ?
Se4 Na4 Ge2 40.71(3) . . ?
Se2 Na4 Ge2 90.645(18) . . ?
Se2 Na4 Ge2 138.65(2) 2_656 . ?
Ge1 Na4 Ge2 179.28(3) 2_656 . ?
Ge1 Na4 Ge2 69.825(17) . . ?
Se3 Na4 Ge2 43.27(3) 2_656 2_656 ?
Se3 Na4 Ge2 137.39(9) . 2_656 ?
Se4 Na4 Ge2 40.71(3) 2_656 2_656 ?
Se4 Na4 Ge2 88.18(8) . 2_656 ?
Se2 Na4 Ge2 138.65(2) . 2_656 ?
Se2 Na4 Ge2 90.645(18) 2_656 2_656 ?
Ge1 Na4 Ge2 69.825(17) 2_656 2_656 ?
Ge1 Na4 Ge2 179.28(3) . 2_656 ?
Ge2 Na4 Ge2 110.28(10) . 2_656 ?
Se3 Na4 Na1 77.94(3) 2_656 2_656 ?
Se3 Na4 Na1 102.09(3) . 2_656 ?
Se4 Na4 Na1 41.97(2) 2_656 2_656 ?
Se4 Na4 Na1 134.54(10) . 2_656 ?
Se2 Na4 Na1 139.91(10) . 2_656 ?
Se2 Na4 Na1 43.57(3) 2_656 2_656 ?
Ge1 Na4 Na1 59.54(3) 2_656 2_656 ?
Ge1 Na4 Na1 122.81(6) . 2_656 ?
Ge2 Na4 Na1 119.87(6) . 2_656 ?
Ge2 Na4 Na1 57.80(3) 2_656 2_656 ?
Se3 Na4 Na1 102.09(3) 2_656 . ?
Se3 Na4 Na1 77.94(3) . . ?
Se4 Na4 Na1 134.54(10) 2_656 . ?
Se4 Na4 Na1 41.97(2) . . ?
Se2 Na4 Na1 43.57(3) . . ?
Se2 Na4 Na1 139.91(10) 2_656 . ?
Ge1 Na4 Na1 122.81(6) 2_656 . ?
Ge1 Na4 Na1 59.54(3) . . ?
Ge2 Na4 Na1 57.80(3) . . ?
Ge2 Na4 Na1 119.87(6) 2_656 . ?
Na1 Na4 Na1 176.51(11) 2_656 . ?
Se1 Na5 Se1 161.05(14) 2_656 . ?
Se1 Na5 Se5 100.81(5) 2_656 4_556 ?
Se1 Na5 Se5 91.70(4) . 4_556 ?
Se1 Na5 Se5 91.70(4) 2_656 3 ?
Se1 Na5 Se5 100.81(5) . 3 ?
Se5 Na5 Se5 97.45(11) 4_556 3 ?
Se1 Na5 Se2 77.41(5) 2_656 2_656 ?
Se1 Na5 Se2 89.34(6) . 2_656 ?
Se5 Na5 Se2 176.64(9) 4_556 2_656 ?
Se5 Na5 Se2 85.49(2) 3 2_656 ?
Se1 Na5 Se2 89.34(6) 2_656 . ?
Se1 Na5 Se2 77.41(5) . . ?
Se5 Na5 Se2 85.49(2) 4_556 . ?
Se5 Na5 Se2 176.64(9) 3 . ?
Se2 Na5 Se2 91.61(10) 2_656 . ?
Se1 Na5 Na3 51.85(2) 2_656 2_656 ?
Se1 Na5 Na3 140.21(6) . 2_656 ?
Se5 Na5 Na3 49.25(3) 4_556 2_656 ?
Se5 Na5 Na3 92.81(7) 3 2_656 ?
Se2 Na5 Na3 129.19(3) 2_656 2_656 ?
Se2 Na5 Na3 90.352(17) . 2_656 ?
Se1 Na5 Na3 140.21(6) 2_656 . ?
Se1 Na5 Na3 51.85(2) . . ?
Se5 Na5 Na3 92.81(7) 4_556 . ?
Se5 Na5 Na3 49.25(3) 3 . ?
Se2 Na5 Na3 90.352(17) 2_656 . ?
Se2 Na5 Na3 129.19(3) . . ?
Na3 Na5 Na3 125.53(10) 2_656 . ?
Se4 Na6 Se4 91.66(10) . 2_656 ?
Se4 Na6 Se5 89.93(6) . 2_656 ?
Se4 Na6 Se5 78.41(5) 2_656 2_656 ?
Se4 Na6 Se5 78.41(5) . . ?
Se4 Na6 Se5 89.93(6) 2_656 . ?
Se5 Na6 Se5 163.32(14) 2_656 . ?
Se4 Na6 Se1 178.04(10) . 3_545 ?
Se4 Na6 Se1 86.391(19) 2_656 3_545 ?
Se5 Na6 Se1 89.48(4) 2_656 3_545 ?
Se5 Na6 Se1 101.77(5) . 3_545 ?
Se4 Na6 Se1 86.390(19) . 4_546 ?
Se4 Na6 Se1 178.04(10) 2_656 4_546 ?
Se5 Na6 Se1 101.77(5) 2_656 4_546 ?
Se5 Na6 Se1 89.48(4) . 4_546 ?
Se1 Na6 Se1 95.56(10) 3_545 4_546 ?
Se4 Na6 Ag2 131.57(4) . 4_546 ?
Se4 Na6 Ag2 92.53(3) 2_656 4_546 ?
Se5 Na6 Ag2 138.06(7) 2_656 4_546 ?
Se5 Na6 Ag2 53.38(4) . 4_546 ?
Se1 Na6 Ag2 48.82(5) 3_545 4_546 ?
Se1 Na6 Ag2 88.62(8) 4_546 4_546 ?
Se4 Na6 Na2 131.57(4) . 4_546 ?
Se4 Na6 Na2 92.53(3) 2_656 4_546 ?
Se5 Na6 Na2 138.06(7) 2_656 4_546 ?
Se5 Na6 Na2 53.38(4) . 4_546 ?
Se1 Na6 Na2 48.82(5) 3_545 4_546 ?
Se1 Na6 Na2 88.62(8) 4_546 4_546 ?
Ag2 Na6 Na2 0.00(8) 4_546 4_546 ?
Se4 Na6 Ag2 92.53(3) . 3_545 ?
Se4 Na6 Ag2 131.57(4) 2_656 3_545 ?
Se5 Na6 Ag2 53.38(4) 2_656 3_545 ?
Se5 Na6 Ag2 138.06(7) . 3_545 ?
Se1 Na6 Ag2 88.62(8) 3_545 3_545 ?
Se1 Na6 Ag2 48.82(5) 4_546 3_545 ?
Ag2 Na6 Ag2 118.96(12) 4_546 3_545 ?
Na2 Na6 Ag2 118.96(12) 4_546 3_545 ?
Se4 Na6 Na2 92.53(3) . 3_545 ?
Se4 Na6 Na2 131.57(4) 2_656 3_545 ?
Se5 Na6 Na2 53.38(4) 2_656 3_545 ?
Se5 Na6 Na2 138.06(7) . 3_545 ?
Se1 Na6 Na2 88.62(8) 3_545 3_545 ?
Se1 Na6 Na2 48.82(5) 4_546 3_545 ?
Ag2 Na6 Na2 118.96(12) 4_546 3_545 ?
Na2 Na6 Na2 118.96(12) 4_546 3_545 ?
Ag2 Na6 Na2 0.00(7) 3_545 3_545 ?
Se4 Na6 Na4 45.83(5) . . ?
Se4 Na6 Na4 45.83(5) 2_656 . ?
Se5 Na6 Na4 81.66(7) 2_656 . ?
Se5 Na6 Na4 81.66(7) . . ?
Se1 Na6 Na4 132.22(5) 3_545 . ?
Se1 Na6 Na4 132.22(5) 4_546 . ?
Ag2 Na6 Na4 120.52(6) 4_546 . ?
Na2 Na6 Na4 120.52(6) 4_546 . ?
Ag2 Na6 Na4 120.52(6) 3_545 . ?
Na2 Na6 Na4 120.52(6) 3_545 . ?

loop_
_geom_bond_atom_site_label_1
_geom_bond_atom_site_label_2
_geom_bond_distance
_geom_bond_site_symmetry_2
_geom_bond_publ_flag
Ge1 Se1 2.3141(9) . ?
Ge1 Se2 2.3208(10) . ?
Ge1 Ge1 2.4219(13) 2_556 ?
Ge1 Se3 2.4371(9) . ?
Ge1 Na4 3.506(2) . ?
Ge2 Se4 2.3196(10) . ?
Ge2 Se5 2.3258(9) . ?
Ge2 Ge2 2.4277(13) 2_556 ?
Ge2 Se3 2.4470(9) . ?
Ge2 Na4 3.515(2) . ?
Se1 Ag2 2.820(2) 2_556 ?
Se1 Na2 2.820(2) 2_556 ?
Se1 Ag1 2.9279(17) 6_565 ?
Se1 Na1 2.9279(17) 6_565 ?
Se1 Na5 3.0136(10) . ?
Se1 Na6 3.130(3) 3_455 ?
Se1 Na3 3.1728(7) . ?
Se2 Na2 2.8771(18) . ?
Se2 Na1 2.8946(17) . ?
Se2 Na4 3.067(3) . ?
Se2 Na5 3.189(3) . ?
Se2 Na1 3.322(2) 5_667 ?
Se3 Ag1 2.986(2) 2_556 ?
Se3 Na1 2.986(2) 2_556 ?
Se3 Na4 2.9872(7) . ?
Se3 Na2 3.1636(19) 6_565 ?
Se3 Na1 3.3944(18) 6_565 ?
Se4 Na1 2.8103(17) . ?
Se4 Na3 2.9941(7) 4_546 ?
Se4 Na4 3.017(3) . ?
Se4 Na6 3.040(3) . ?
Se4 Na2 3.513(2) 5_667 ?
Se5 Ag2 2.9394(19) 6_565 ?
Se5 Na2 2.9394(19) 6_565 ?
Se5 Na3 3.0549(8) 3_445 ?
Se5 Na2 3.0571(19) 4_546 ?
Se5 Ag2 3.0571(19) 4_546 ?
Se5 Na5 3.124(3) 3_445 ?
Se5 Na6 3.1270(9) . ?
Na1 Se1 2.9279(17) 6_566 ?
Na1 Se3 2.9864(19) 2_556 ?
Na1 Se2 3.322(2) 5_667 ?
Na1 Se3 3.3944(18) 6_566 ?
Na1 Na3 3.8823(16) 4_546 ?
Na1 Na2 4.175(2) . ?
Na1 Na4 4.1992(16) . ?
Na2 Se1 2.820(2) 2_556 ?
Na2 Se5 2.9394(19) 6_566 ?
Na2 Se5 3.0571(19) 4_556 ?
Na2 Se3 3.1636(19) 6_566 ?
Na2 Se4 3.513(2) 5_667 ?
Na2 Na6 3.611(3) 3_455 ?
Na2 Na2 4.176(3) 7_567 ?
Na3 Se4 2.9941(7) 6_565 ?
Na3 Se4 2.9941(7) 4_556 ?
Na3 Se5 3.0549(8) 5_566 ?
Na3 Se5 3.0549(8) 3 ?
Na3 Se1 3.1728(7) 7_566 ?
Na3 Na1 3.8823(16) 6_565 ?
Na3 Na1 3.8823(16) 4_556 ?
Na3 Na5 3.9712(18) . ?
Na3 Na5 3.9712(18) 7_566 ?
Na4 Se3 2.9872(7) 2_656 ?
Na4 Se4 3.017(3) 2_656 ?
Na4 Se2 3.067(3) 2_656 ?
Na4 Ge1 3.506(2) 2_656 ?
Na4 Ge2 3.515(2) 2_656 ?
Na4 Na1 4.1992(16) 2_656 ?
Na5 Se1 3.0136(10) 2_656 ?
Na5 Se5 3.124(3) 4_556 ?
Na5 Se5 3.124(3) 3 ?
Na5 Se2 3.189(3) 2_656 ?
Na5 Na3 3.9712(18) 2_656 ?
Na6 Se4 3.040(3) 2_656 ?
Na6 Se5 3.1270(9) 2_656 ?
Na6 Se1 3.130(3) 3_545 ?
Na6 Se1 3.130(3) 4_546 ?
Na6 Ag2 3.611(3) 4_546 ?
Na6 Na2 3.611(3) 4_546 ?
Na6 Ag2 3.611(3) 3_545 ?
Na6 Na2 3.611(3) 3_545 ?
